data_7226853
loop_
_publ_author_name
'Han, HongFei'
'Guo, Zhiqiang'
'Zhang, ShaoFeng'
'Li, Jie'
'Wei, Xuehong'

_publ_section_title
;
 Guanidinatoaluminum Complexes: Synthesis, Crystal Structures and
 Reactivities
;
_journal_name_full 'RSC Adv.'
_journal_paper_doi 10.1039/C6RA18367K
_journal_year 2016
_chemical_formula_sum 'C42 H60 Al2 N6 O2'
_chemical_formula_weight 734.92
_chemical_name_systematic
; 
 ? 
;
_space_group_IT_number 14
_symmetry_cell_setting monoclinic
_symmetry_space_group_name_Hall '-P 2yn'
_symmetry_space_group_name_H-M 'P 1 21/n 1'
_atom_sites_solution_hydrogens geom
_atom_sites_solution_primary direct
_atom_sites_solution_secondary difmap
_audit_creation_method SHELXL-97
_audit_update_record
;
2016-01-15 deposited with the CCDC.
2016-10-20 downloaded from the CCDC.
;
_cell_angle_alpha 90.00
_cell_angle_beta 103.6540(10)
_cell_angle_gamma 90.00
_cell_formula_units_Z 2
_cell_length_a 8.3047(3)
_cell_length_b 16.8422(6)
_cell_length_c 15.7434(6)
_cell_measurement_reflns_used 7238
_cell_measurement_temperature 200(2)
_cell_measurement_theta_max 28.29
_cell_measurement_theta_min 2.80
_cell_volume 2139.79(14)
_computing_cell_refinement 'Bruker SAINT(Bruker, 2000)'
_computing_data_collection 'Bruker APEX2(Bruker, 2000)'
_computing_data_reduction 'Bruker SAINT(Bruker, 2000)'
_computing_publication_material 'pubCIF (Westrip, 2010)'
_computing_structure_refinement 'SHELXL-97 (Sheldrick, 1997)'
_computing_structure_solution 'SHELXS-97 (Sheldrick, 1990)'
_diffrn_ambient_temperature 200(2)
_diffrn_measured_fraction_theta_full 0.997
_diffrn_measured_fraction_theta_max 0.997
_diffrn_measurement_device_type 'CCD area detector'
_diffrn_measurement_method '\f and \w scans'
_diffrn_radiation_monochromator graphite
_diffrn_radiation_source 'fine-focus sealed tube'
_diffrn_radiation_type MoK\a
_diffrn_radiation_wavelength 0.71073
_diffrn_reflns_av_R_equivalents 0.0335
_diffrn_reflns_av_sigmaI/netI 0.0276
_diffrn_reflns_limit_h_max 9
_diffrn_reflns_limit_h_min -8
_diffrn_reflns_limit_k_max 20
_diffrn_reflns_limit_k_min -20
_diffrn_reflns_limit_l_max 18
_diffrn_reflns_limit_l_min -18
_diffrn_reflns_number 16325
_diffrn_reflns_theta_full 25.05
_diffrn_reflns_theta_max 25.05
_diffrn_reflns_theta_min 2.80
_exptl_absorpt_coefficient_mu 0.109
_exptl_absorpt_correction_T_max 0.9682
_exptl_absorpt_correction_T_min 0.9630
_exptl_absorpt_process_details 'sadabs; Sheldrick, 2000'
_exptl_crystal_colour colourless
_exptl_crystal_density_diffrn 1.141
_exptl_crystal_density_method 'not measured'
_exptl_crystal_description block
_exptl_crystal_F_000 792
_exptl_crystal_size_max 0.35
_exptl_crystal_size_mid 0.33
_exptl_crystal_size_min 0.30
_refine_diff_density_max 0.299
_refine_diff_density_min -0.238
_refine_diff_density_rms 0.046
_refine_ls_extinction_method none
_refine_ls_goodness_of_fit_ref 1.060
_refine_ls_hydrogen_treatment mixed
_refine_ls_matrix_type full
_refine_ls_number_parameters 241
_refine_ls_number_reflns 3783
_refine_ls_number_restraints 0
_refine_ls_restrained_S_all 1.060
_refine_ls_R_factor_all 0.0607
_refine_ls_R_factor_gt 0.0463
_refine_ls_shift/su_max 0.000
_refine_ls_shift/su_mean 0.000
_refine_ls_structure_factor_coef Fsqd
_refine_ls_weighting_details 'calc w=1/[\s^2^(Fo^2^)+(0.0707P)^2^+1.0490P] where P=(Fo^2^+2Fc^2^)/3'
_refine_ls_weighting_scheme calc
_refine_ls_wR_factor_gt 0.1241
_refine_ls_wR_factor_ref 0.1360
_reflns_number_gt 3045
_reflns_number_total 3783
_reflns_threshold_expression >2sigma(I)
_cod_data_source_file c6ra18367k2.cif
_cod_data_source_block Compound_4
_cod_depositor_comments
;
The following automatic conversions were performed:

'_symmetry_cell_setting' value 'Monoclinic' changed to 'monoclinic'
according to
/usr/data/users/saulius/crontab/automatic-downloads/rss-feeds/RSC/lib/dictionaries/cif_core.dic
dictionary named 'cif_core.dic' version 2.4.2 from 2011-04-26.

Automatic conversion script
Id: cif_fix_values 4268 2015-11-12 08:31:59Z antanas 
;
_cod_original_sg_symbol_H-M P2(1)/n
_cod_database_code 7226853

loop_
_symmetry_equiv_pos_as_xyz
'x, y, z'
'-x+1/2, y+1/2, -z+1/2'
'-x, -y, -z'
'x-1/2, -y-1/2, z-1/2'

loop_
_atom_site_label
_atom_site_type_symbol
_atom_site_fract_x
_atom_site_fract_y
_atom_site_fract_z
_atom_site_U_iso_or_equiv
_atom_site_adp_type
_atom_site_occupancy
_atom_site_symmetry_multiplicity
_atom_site_calc_flag
_atom_site_refinement_flags
Al1 Al 0.56332(7) 0.42517(3) 0.47318(4) 0.02587(18) Uani 1 1 d .
O1 O 0.40549(18) 0.46389(8) 0.52621(9) 0.0327(4) Uani 1 1 d .
N1 N 0.5454(2) 0.40816(9) 0.34912(10) 0.0257(4) Uani 1 1 d .
N2 N 0.4425(2) 0.32319(9) 0.42797(10) 0.0282(4) Uani 1 1 d .
N3 N 0.4282(2) 0.28700(10) 0.27889(11) 0.0353(4) Uani 1 1 d .
C1 C 0.4013(3) 0.49237(12) 0.22823(14) 0.0346(5) Uani 1 1 d .
C2 C 0.4088(4) 0.54127(15) 0.15764(16) 0.0500(6) Uani 1 1 d .
H2 H 0.3103 0.5653 0.1246 0.060 Uiso 1 1 calc R
C3 C 0.5567(4) 0.55523(16) 0.13521(18) 0.0592(8) Uani 1 1 d .
H3 H 0.5595 0.5880 0.0865 0.071 Uiso 1 1 calc R
C4 C 0.6999(4) 0.52173(15) 0.18327(18) 0.0529(7) Uani 1 1 d .
H4 H 0.8018 0.5328 0.1682 0.064 Uiso 1 1 calc R
C5 C 0.6990(3) 0.47173(13) 0.25379(15) 0.0379(5) Uani 1 1 d .
C6 C 0.5475(3) 0.45653(11) 0.27531(13) 0.0280(4) Uani 1 1 d .
C7 C 0.2404(3) 0.47917(15) 0.25329(16) 0.0451(6) Uani 1 1 d .
H7A H 0.2005 0.4253 0.2366 0.068 Uiso 1 1 calc R
H7B H 0.1585 0.5178 0.2231 0.068 Uiso 1 1 calc R
H7C H 0.2567 0.4857 0.3166 0.068 Uiso 1 1 calc R
C8 C 0.8557(3) 0.43254(17) 0.30319(19) 0.0555(7) Uani 1 1 d .
H8A H 0.8348 0.4050 0.3544 0.083 Uiso 1 1 calc R
H8B H 0.9417 0.4729 0.3223 0.083 Uiso 1 1 calc R
H8C H 0.8929 0.3941 0.2651 0.083 Uiso 1 1 calc R
C9 C 0.4709(2) 0.33697(11) 0.34820(13) 0.0269(4) Uani 1 1 d .
C10 C 0.4540(3) 0.24607(12) 0.46563(12) 0.0314(5) Uani 1 1 d .
C11 C 0.5887(3) 0.19686(14) 0.46692(15) 0.0424(6) Uani 1 1 d .
H11 H 0.6743 0.2140 0.4404 0.051 Uiso 1 1 calc R
C12 C 0.5997(4) 0.12265(15) 0.50664(17) 0.0544(7) Uani 1 1 d .
H12 H 0.6923 0.0895 0.5067 0.065 Uiso 1 1 calc R
C13 C 0.4777(4) 0.09681(15) 0.54581(15) 0.0549(7) Uani 1 1 d .
H13 H 0.4855 0.0460 0.5727 0.066 Uiso 1 1 calc R
C14 C 0.3446(4) 0.14521(15) 0.54563(16) 0.0528(7) Uani 1 1 d .
H14 H 0.2606 0.1279 0.5731 0.063 Uiso 1 1 calc R
C15 C 0.3313(3) 0.21939(14) 0.50560(14) 0.0417(6) Uani 1 1 d .
H15 H 0.2380 0.2520 0.5056 0.050 Uiso 1 1 calc R
C16 C 0.3032(3) 0.22401(13) 0.27525(14) 0.0417(6) Uani 1 1 d .
H16A H 0.3249 0.1810 0.2366 0.050 Uiso 1 1 calc R
H16B H 0.3161 0.2014 0.3345 0.050 Uiso 1 1 calc R
C17 C 0.1331(4) 0.2509(2) 0.2437(4) 0.129(2) Uani 1 1 d .
H17A H 0.1022 0.2845 0.2881 0.194 Uiso 1 1 calc R
H17B H 0.0591 0.2048 0.2320 0.194 Uiso 1 1 calc R
H17C H 0.1235 0.2814 0.1898 0.194 Uiso 1 1 calc R
C18 C 0.5109(4) 0.28667(13) 0.20649(15) 0.0466(6) Uani 1 1 d .
H18A H 0.5621 0.3393 0.2029 0.056 Uiso 1 1 calc R
H18B H 0.4275 0.2777 0.1510 0.056 Uiso 1 1 calc R
C19 C 0.6419(4) 0.2237(2) 0.2171(2) 0.0734(9) Uani 1 1 d .
H19A H 0.7253 0.2327 0.2717 0.110 Uiso 1 1 calc R
H19B H 0.6947 0.2259 0.1677 0.110 Uiso 1 1 calc R
H19C H 0.5911 0.1714 0.2189 0.110 Uiso 1 1 calc R
C20 C 0.7715(3) 0.38584(15) 0.54858(16) 0.0476(6) Uani 1 1 d .
H20A H 0.8463 0.4306 0.5684 0.071 Uiso 1 1 calc R
H20B H 0.8240 0.3486 0.5156 0.071 Uiso 1 1 calc R
H20C H 0.7480 0.3587 0.5993 0.071 Uiso 1 1 calc R
C21 C 0.2640(4) 0.42559(15) 0.5440(2) 0.0583(8) Uani 1 1 d .
H21A H 0.2109 0.3926 0.4939 0.088 Uiso 1 1 calc R
H21B H 0.1854 0.4657 0.5544 0.088 Uiso 1 1 calc R
H21C H 0.2985 0.3921 0.5960 0.088 Uiso 1 1 calc R

loop_
_atom_site_aniso_label
_atom_site_aniso_U_11
_atom_site_aniso_U_22
_atom_site_aniso_U_33
_atom_site_aniso_U_23
_atom_site_aniso_U_13
_atom_site_aniso_U_12
Al1 0.0334(3) 0.0215(3) 0.0227(3) -0.0024(2) 0.0065(2) 0.0001(2)
O1 0.0459(9) 0.0217(7) 0.0374(8) -0.0046(6) 0.0235(7) -0.0086(6)
N1 0.0318(9) 0.0214(8) 0.0243(8) -0.0014(6) 0.0074(7) -0.0013(7)
N2 0.0410(10) 0.0205(8) 0.0243(8) -0.0018(7) 0.0104(7) -0.0016(7)
N3 0.0560(12) 0.0250(9) 0.0260(9) -0.0055(7) 0.0117(8) -0.0078(8)
C1 0.0462(13) 0.0281(11) 0.0292(11) -0.0004(9) 0.0084(10) 0.0015(9)
C2 0.0716(18) 0.0386(13) 0.0382(13) 0.0086(11) 0.0099(13) 0.0091(12)
C3 0.094(2) 0.0428(15) 0.0476(15) 0.0143(12) 0.0309(16) -0.0018(14)
C4 0.0698(18) 0.0450(15) 0.0567(16) -0.0029(12) 0.0402(15) -0.0127(13)
C5 0.0453(13) 0.0336(12) 0.0403(12) -0.0065(9) 0.0209(11) -0.0061(10)
C6 0.0387(11) 0.0197(9) 0.0271(10) -0.0030(8) 0.0109(9) -0.0028(8)
C7 0.0421(13) 0.0445(14) 0.0458(14) 0.0007(11) 0.0044(11) 0.0063(10)
C8 0.0413(14) 0.0631(18) 0.0688(18) -0.0064(14) 0.0261(13) 0.0001(12)
C9 0.0325(11) 0.0220(10) 0.0262(10) -0.0019(8) 0.0068(8) 0.0024(8)
C10 0.0487(13) 0.0231(10) 0.0220(9) -0.0029(8) 0.0077(9) -0.0062(9)
C11 0.0546(15) 0.0310(12) 0.0425(13) 0.0034(10) 0.0128(11) 0.0032(10)
C12 0.0760(19) 0.0320(13) 0.0506(15) 0.0032(11) 0.0055(14) 0.0103(12)
C13 0.098(2) 0.0273(12) 0.0345(13) 0.0042(10) 0.0069(14) -0.0092(13)
C14 0.088(2) 0.0362(14) 0.0385(13) -0.0023(11) 0.0243(13) -0.0244(14)
C15 0.0582(15) 0.0343(12) 0.0366(12) -0.0044(10) 0.0190(11) -0.0085(11)
C16 0.0624(15) 0.0288(12) 0.0308(11) -0.0062(9) 0.0048(11) -0.0128(10)
C17 0.046(2) 0.059(2) 0.273(7) 0.045(3) 0.018(3) -0.0073(16)
C18 0.0829(19) 0.0297(12) 0.0331(12) -0.0092(9) 0.0258(12) -0.0062(12)
C19 0.085(2) 0.069(2) 0.077(2) -0.0029(17) 0.0420(18) 0.0124(17)
C20 0.0527(15) 0.0424(14) 0.0410(13) -0.0001(11) -0.0021(11) 0.0044(11)
C21 0.0680(18) 0.0404(15) 0.085(2) -0.0202(13) 0.0538(16) -0.0220(13)

loop_
_atom_type_symbol
_atom_type_description
_atom_type_scat_dispersion_real
_atom_type_scat_dispersion_imag
_atom_type_scat_source
C C 0.0033 0.0016 'International Tables Vol C Tables 4.2.6.8 and 6.1.1.4'
H H 0.0000 0.0000 'International Tables Vol C Tables 4.2.6.8 and 6.1.1.4'
N N 0.0061 0.0033 'International Tables Vol C Tables 4.2.6.8 and 6.1.1.4'
O O 0.0106 0.0060 'International Tables Vol C Tables 4.2.6.8 and 6.1.1.4'
Al Al 0.0645 0.0514 'International Tables Vol C Tables 4.2.6.8 and 6.1.1.4'

loop_
_geom_angle_atom_site_label_1
_geom_angle_atom_site_label_2
_geom_angle_atom_site_label_3
_geom_angle
_geom_angle_site_symmetry_1
_geom_angle_site_symmetry_3
O1 Al1 O1 75.95(7) . 3_666
O1 Al1 N1 128.08(7) . .
O1 Al1 N1 97.41(7) 3_666 .
O1 Al1 C20 117.80(9) . .
O1 Al1 C20 103.32(9) 3_666 .
N1 Al1 C20 113.86(9) . .
O1 Al1 N2 96.50(7) . .
O1 Al1 N2 153.55(7) 3_666 .
N1 Al1 N2 67.00(7) . .
C20 Al1 N2 102.59(9) . .
O1 Al1 C9 117.48(7) . .
O1 Al1 C9 128.60(7) 3_666 .
N1 Al1 C9 33.44(7) . .
C20 Al1 C9 110.24(9) . .
N2 Al1 C9 33.64(6) . .
O1 Al1 Al1 38.62(4) . 3_666
O1 Al1 Al1 37.33(4) 3_666 3_666
N1 Al1 Al1 117.94(6) . 3_666
C20 Al1 Al1 116.09(8) . 3_666
N2 Al1 Al1 130.30(6) . 3_666
C9 Al1 Al1 133.62(6) . 3_666
C21 O1 Al1 129.82(14) . .
C21 O1 Al1 124.47(14) . 3_666
Al1 O1 Al1 104.05(7) . 3_666
C9 N1 C6 126.49(16) . .
C9 N1 Al1 93.90(12) . .
C6 N1 Al1 136.32(13) . .
C9 N2 C10 122.35(16) . .
C9 N2 Al1 90.00(12) . .
C10 N2 Al1 130.34(13) . .
C9 N3 C18 123.18(18) . .
C9 N3 C16 121.65(17) . .
C18 N3 C16 114.97(17) . .
C2 C1 C6 118.6(2) . .
C2 C1 C7 120.5(2) . .
C6 C1 C7 120.84(19) . .
C3 C2 C1 121.0(2) . .
C3 C2 H2 119.5 . .
C1 C2 H2 119.5 . .
C4 C3 C2 119.9(2) . .
C4 C3 H3 120.1 . .
C2 C3 H3 120.1 . .
C3 C4 C5 121.4(2) . .
C3 C4 H4 119.3 . .
C5 C4 H4 119.3 . .
C4 C5 C6 118.4(2) . .
C4 C5 C8 120.7(2) . .
C6 C5 C8 120.8(2) . .
C1 C6 C5 120.57(19) . .
C1 C6 N1 120.20(18) . .
C5 C6 N1 119.12(19) . .
C1 C7 H7A 109.5 . .
C1 C7 H7B 109.5 . .
H7A C7 H7B 109.5 . .
C1 C7 H7C 109.5 . .
H7A C7 H7C 109.5 . .
H7B C7 H7C 109.5 . .
C5 C8 H8A 109.5 . .
C5 C8 H8B 109.5 . .
H8A C8 H8B 109.5 . .
C5 C8 H8C 109.5 . .
H8A C8 H8C 109.5 . .
H8B C8 H8C 109.5 . .
N1 C9 N2 108.86(16) . .
N1 C9 N3 126.33(18) . .
N2 C9 N3 124.80(18) . .
N1 C9 Al1 52.66(9) . .
N2 C9 Al1 56.36(10) . .
N3 C9 Al1 176.91(15) . .
C11 C10 C15 118.3(2) . .
C11 C10 N2 121.75(19) . .
C15 C10 N2 119.9(2) . .
C10 C11 C12 120.7(2) . .
C10 C11 H11 119.7 . .
C12 C11 H11 119.7 . .
C13 C12 C11 120.6(3) . .
C13 C12 H12 119.7 . .
C11 C12 H12 119.7 . .
C14 C13 C12 119.3(2) . .
C14 C13 H13 120.4 . .
C12 C13 H13 120.4 . .
C13 C14 C15 120.8(2) . .
C13 C14 H14 119.6 . .
C15 C14 H14 119.6 . .
C14 C15 C10 120.4(2) . .
C14 C15 H15 119.8 . .
C10 C15 H15 119.8 . .
C17 C16 N3 114.0(2) . .
C17 C16 H16A 108.7 . .
N3 C16 H16A 108.7 . .
C17 C16 H16B 108.7 . .
N3 C16 H16B 108.7 . .
H16A C16 H16B 107.6 . .
C16 C17 H17A 109.5 . .
C16 C17 H17B 109.5 . .
H17A C17 H17B 109.5 . .
C16 C17 H17C 109.5 . .
H17A C17 H17C 109.5 . .
H17B C17 H17C 109.5 . .
N3 C18 C19 112.2(2) . .
N3 C18 H18A 109.2 . .
C19 C18 H18A 109.2 . .
N3 C18 H18B 109.2 . .
C19 C18 H18B 109.2 . .
H18A C18 H18B 107.9 . .
C18 C19 H19A 109.5 . .
C18 C19 H19B 109.5 . .
H19A C19 H19B 109.5 . .
C18 C19 H19C 109.5 . .
H19A C19 H19C 109.5 . .
H19B C19 H19C 109.5 . .
Al1 C20 H20A 109.5 . .
Al1 C20 H20B 109.5 . .
H20A C20 H20B 109.5 . .
Al1 C20 H20C 109.5 . .
H20A C20 H20C 109.5 . .
H20B C20 H20C 109.5 . .
O1 C21 H21A 109.5 . .
O1 C21 H21B 109.5 . .
H21A C21 H21B 109.5 . .
O1 C21 H21C 109.5 . .
H21A C21 H21C 109.5 . .
H21B C21 H21C 109.5 . .

loop_
_geom_bond_atom_site_label_1
_geom_bond_atom_site_label_2
_geom_bond_distance
_geom_bond_site_symmetry_2
Al1 O1 1.8322(15) .
Al1 O1 1.8861(15) 3_666
Al1 N1 1.9445(16) .
Al1 C20 1.967(2) .
Al1 N2 2.0315(17) .
Al1 C9 2.440(2) .
Al1 Al1 2.9313(11) 3_666
O1 C21 1.425(3) .
O1 Al1 1.8861(14) 3_666
N1 C9 1.348(2) .
N1 C6 1.423(2) .
N2 C9 1.352(3) .
N2 C10 1.422(3) .
N3 C9 1.357(2) .
N3 C18 1.463(3) .
N3 C16 1.476(3) .
C1 C2 1.396(3) .
C1 C6 1.401(3) .
C1 C7 1.496(3) .
C2 C3 1.375(4) .
C2 H2 0.9500 .
C3 C4 1.371(4) .
C3 H3 0.9500 .
C4 C5 1.395(3) .
C4 H4 0.9500 .
C5 C6 1.402(3) .
C5 C8 1.502(4) .
C7 H7A 0.9800 .
C7 H7B 0.9800 .
C7 H7C 0.9800 .
C8 H8A 0.9800 .
C8 H8B 0.9800 .
C8 H8C 0.9800 .
C10 C11 1.389(3) .
C10 C15 1.393(3) .
C11 C12 1.391(3) .
C11 H11 0.9500 .
C12 C13 1.375(4) .
C12 H12 0.9500 .
C13 C14 1.373(4) .
C13 H13 0.9500 .
C14 C15 1.392(3) .
C14 H14 0.9500 .
C15 H15 0.9500 .
C16 C17 1.454(4) .
C16 H16A 0.9900 .
C16 H16B 0.9900 .
C17 H17A 0.9800 .
C17 H17B 0.9800 .
C17 H17C 0.9800 .
C18 C19 1.500(4) .
C18 H18A 0.9900 .
C18 H18B 0.9900 .
C19 H19A 0.9800 .
C19 H19B 0.9800 .
C19 H19C 0.9800 .
C20 H20A 0.9800 .
C20 H20B 0.9800 .
C20 H20C 0.9800 .
C21 H21A 0.9800 .
C21 H21B 0.9800 .
C21 H21C 0.9800 .
